data_7128953
loop_
_publ_author_name
'Magott, Micha\/l'
'Pinkowicz, Dawid'

_publ_section_title
;
 Chiral porous CN-bridged coordination polymer mimicking MOF-74 and
 showing magnetization photoswitching.
;
_journal_issue 77
_journal_name_full 'Chemical communications (Cambridge, England)'
_journal_page_first 9926
_journal_page_last 9929
_journal_paper_doi 10.1039/d1cc03870b
_journal_volume 57
_journal_year 2021
_chemical_absolute_configuration ad
_chemical_formula_sum 'C114 H150 Mn6 N54 O30 W3'
_chemical_formula_weight 3638.06
_space_group_crystal_system trigonal
_space_group_IT_number 154
_space_group_name_Hall 'P 32 2"'
_space_group_name_H-M_alt 'P 32 2 1'
_atom_sites_solution_hydrogens geom
_audit_creation_method SHELXL-2016/6
_audit_update_record
;
2021-07-06 deposited with the CCDC.	2021-08-23 downloaded from the CCDC.
;
_cell_angle_alpha 90
_cell_angle_beta 90
_cell_angle_gamma 120
_cell_formula_units_Z 1
_cell_length_a 19.0231(5)
_cell_length_b 19.0231(5)
_cell_length_c 12.4374(4)
_cell_measurement_reflns_used 9861
_cell_measurement_temperature 100(2)
_cell_measurement_theta_max 27.55
_cell_measurement_theta_min 2.70
_cell_volume 3897.83(19)
_computing_cell_refinement 'Bruker SAINT'
_computing_data_collection 'Bruker APEX2'
_computing_data_reduction 'Bruker SAINT'
_computing_structure_refinement 'SHELXL-2016/6 (Sheldrick, 2016)'
_computing_structure_solution 'SHELXS-97 (Sheldrick 2008)'
_diffrn_ambient_temperature 100(2)
_diffrn_measured_fraction_theta_full 0.998
_diffrn_measured_fraction_theta_max 0.998
_diffrn_measurement_device_type 'Bruker APEX-II CCD'
_diffrn_measurement_method '\f and \w scans'
_diffrn_radiation_type MoK\a
_diffrn_radiation_wavelength 0.71073
_diffrn_reflns_av_R_equivalents 0.0583
_diffrn_reflns_av_unetI/netI 0.0374
_diffrn_reflns_Laue_measured_fraction_full 0.998
_diffrn_reflns_Laue_measured_fraction_max 0.998
_diffrn_reflns_limit_h_max 24
_diffrn_reflns_limit_h_min -24
_diffrn_reflns_limit_k_max 24
_diffrn_reflns_limit_k_min -24
_diffrn_reflns_limit_l_max 16
_diffrn_reflns_limit_l_min -16
_diffrn_reflns_number 45889
_diffrn_reflns_point_group_measured_fraction_full 0.997
_diffrn_reflns_point_group_measured_fraction_max 0.997
_diffrn_reflns_theta_full 25.242
_diffrn_reflns_theta_max 27.558
_diffrn_reflns_theta_min 2.473
_exptl_absorpt_coefficient_mu 2.754
_exptl_absorpt_correction_type multi-scan
_exptl_absorpt_process_details SADABS
_exptl_crystal_colour yellow
_exptl_crystal_density_diffrn 1.550
_exptl_crystal_description needle
_exptl_crystal_F_000 1824
_exptl_crystal_preparation 'Magnetic properties'
_exptl_crystal_size_max 0.450
_exptl_crystal_size_mid 0.050
_exptl_crystal_size_min 0.030
_exptl_transmission_factor_max 0.8621
_exptl_transmission_factor_min 0.6399
_refine_diff_density_max 1.607
_refine_diff_density_min -1.674
_refine_diff_density_rms 0.134
_refine_ls_abs_structure_details
;
 Flack x determined using 2450 quotients [(I+)-(I-)]/[(I+)+(I-)]
 (Parsons, Flack and Wagner, Acta Cryst. B69 (2013) 249-259).
;
_refine_ls_abs_structure_Flack 0.014(5)
_refine_ls_extinction_method none
_refine_ls_goodness_of_fit_ref 1.083
_refine_ls_hydrogen_treatment constr
_refine_ls_matrix_type full
_refine_ls_number_parameters 316
_refine_ls_number_reflns 6004
_refine_ls_number_restraints 175
_refine_ls_restrained_S_all 1.140
_refine_ls_R_factor_all 0.0436
_refine_ls_R_factor_gt 0.0403
_refine_ls_shift/su_max 0.001
_refine_ls_shift/su_mean 0.000
_refine_ls_structure_factor_coef Fsqd
_refine_ls_weighting_details 'w=1/[\s^2^(Fo^2^)+(0.0313P)^2^+18.8118P] where P=(Fo^2^+2Fc^2^)/3'
_refine_ls_weighting_scheme calc
_refine_ls_wR_factor_gt 0.0911
_refine_ls_wR_factor_ref 0.0929
_reflns_Friedel_coverage 0.834
_reflns_Friedel_fraction_full 0.995
_reflns_Friedel_fraction_max 0.995
_reflns_number_gt 5713
_reflns_number_total 6004
_reflns_threshold_expression 'I > 2\s(I)'
_cod_data_source_file d1cc03870b2.cif
_cod_data_source_block 1_P3221
_cod_depositor_comments 'Adding full bibliography for 7128951--7128953.cif.'
_cod_original_cell_volume 3897.8(2)
_cod_database_code 7128953
_shelx_shelxl_version_number 2016/6
_shelx_space_group_comment
;
The symmetry employed for this shelxl refinement is uniquely defined
by the following loop, which should always be used as a source of
symmetry information in preference to the above space-group names.
They are only intended as comments.
;
_shelx_estimated_absorpt_t_min 0.370
_shelx_estimated_absorpt_t_max 0.922

loop_
_space_group_symop_operation_xyz
'x, y, z'
'-y, x-y, z+2/3'
'-x+y, -x, z+1/3'
'y, x, -z'
'x-y, -y, -z+1/3'
'-x, -x+y, -z+2/3'

loop_
_atom_site_label
_atom_site_type_symbol
_atom_site_fract_x
_atom_site_fract_y
_atom_site_fract_z
_atom_site_U_iso_or_equiv
_atom_site_adp_type
_atom_site_occupancy
_atom_site_site_symmetry_order
_atom_site_calc_flag
_atom_site_refinement_flags_posn
_atom_site_refinement_flags_adp
_atom_site_refinement_flags_occupancy
_atom_site_disorder_assembly
_atom_site_disorder_group
W1 W 0.50425(2) 0.50425(2) 0.000000 0.01511(10) Uani 1 2 d S T P . .
Mn1 Mn 0.80077(8) 0.53553(7) 0.05175(10) 0.0175(3) Uani 1 1 d . . . . .
O1 O 0.8445(6) 0.6633(6) 0.4959(6) 0.059(2) Uani 1 1 d . . . . .
N1 N 0.6168(5) 0.5961(5) 0.2148(6) 0.0324(18) Uani 1 1 d . . . . .
C1 C 0.5775(5) 0.5638(5) 0.1430(6) 0.0184(16) Uani 1 1 d . . . . .
O2 O 0.7178(4) 0.6785(5) 0.3964(5) 0.0391(16) Uani 1 1 d . . . . .
N2 N 0.3600(5) 0.4583(5) 0.1816(7) 0.039(2) Uani 1 1 d . . . . .
C2 C 0.4105(5) 0.4749(5) 0.1214(9) 0.031(2) Uani 1 1 d . . . . .
N3 N 0.4685(7) 0.3390(6) 0.1354(10) 0.059(3) Uani 1 1 d . . . . .
C3 C 0.4824(6) 0.3973(6) 0.0878(9) 0.034(2) Uani 1 1 d . . . . .
O3 O 0.9458(7) 0.8251(6) 0.5167(11) 0.091(4) Uani 1 1 d . . . . .
N4 N 0.6813(4) 0.5106(5) -0.0188(6) 0.0235(15) Uani 1 1 d . . . . .
C4 C 0.6186(5) 0.5075(5) -0.0159(6) 0.0204(16) Uani 1 1 d . . . . .
O4 O 0.8408(7) 0.8358(8) 0.6569(11) 0.097(4) Uani 1 1 d . . . . .
C6 C 0.6629(9) 0.3759(7) 0.1640(10) 0.064(4) Uani 1 1 d . U . . .
H00A H 0.631351 0.343764 0.226994 0.077 Uiso 1 1 calc R U . . .
H00B H 0.624129 0.366297 0.105135 0.077 Uiso 1 1 calc R U . . .
N6 N 0.7706(6) 0.4010(5) 0.0395(10) 0.052(3) Uani 1 1 d . . . . .
C5 C 0.7220(10) 0.4809(8) 0.3009(9) 0.073(5) Uani 1 1 d D U . . .
H5A H 0.672758 0.447949 0.343197 0.110 Uiso 1 1 calc R U . . .
H5B H 0.740646 0.538569 0.312289 0.110 Uiso 1 1 calc R U . . .
H5C H 0.764497 0.469284 0.323656 0.110 Uiso 1 1 calc R U . . .
O5 O 0.9177(10) 0.9283(10) 0.856(3) 0.258(17) Uani 1 1 d . . . . .
N5 N 0.7052(9) 0.4623(7) 0.1924(8) 0.079(4) Uani 1 1 d D U . . .
H5 H 0.662242 0.476916 0.179135 0.095 Uiso 1 1 calc R U . . .
C7 C 0.7180(9) 0.3475(8) 0.1302(12) 0.065(4) Uani 1 1 d . U . . .
H7A H 0.686458 0.290440 0.105675 0.078 Uiso 1 1 calc R U . . .
H7B H 0.752483 0.350051 0.191430 0.078 Uiso 1 1 calc R U . . .
N7 N 0.8562(5) 0.5134(7) -0.0995(8) 0.049(2) Uani 1 1 d . U . . .
C9 C 0.8187(11) 0.3070(11) -0.0026(18) 0.094(6) Uani 1 1 d . U . . .
H9A H 0.770107 0.260147 -0.032297 0.141 Uiso 1 1 calc R U . . .
H9B H 0.822875 0.298336 0.074215 0.141 Uiso 1 1 calc R U . . .
H9C H 0.866914 0.313374 -0.039975 0.141 Uiso 1 1 calc R U . . .
N9 N 0.8071(5) 0.6469(5) 0.1438(6) 0.0330(18) Uani 1 1 d . . . . .
H9 H 0.759244 0.625070 0.193165 0.040 Uiso 1 1 calc R U . . .
C8 C 0.8127(8) 0.3834(9) -0.0180(15) 0.070(4) Uani 1 1 d . U . . .
N8 N 0.8612(6) 0.6505(6) -0.0627(6) 0.0350(19) Uani 1 1 d . . . . .
C16 C 0.9107(9) 0.7051(13) -0.2447(10) 0.090(5) Uani 1 1 d . U . . .
H00C H 0.963255 0.715935 -0.273057 0.135 Uiso 1 1 calc R U . . .
H00D H 0.915809 0.755546 -0.216287 0.135 Uiso 1 1 calc R U . . .
H00E H 0.870250 0.684301 -0.302424 0.135 Uiso 1 1 calc R U . . .
C12 C 0.9214(9) 0.4729(11) -0.2592(13) 0.071(4) Uani 1 1 d . U . . .
H12 H 0.943821 0.458511 -0.317668 0.085 Uiso 1 1 calc R U . . .
C11 C 0.8924(10) 0.4217(12) -0.1811(15) 0.079(4) Uani 1 1 d . U . . .
H11 H 0.896703 0.374074 -0.179503 0.095 Uiso 1 1 calc R U . . .
C10 C 0.8553(8) 0.4397(9) -0.1014(12) 0.059(3) Uani 1 1 d . U . . .
C13 C 0.9238(9) 0.5527(12) -0.2684(12) 0.086(4) Uani 1 1 d . U . . .
H13 H 0.946033 0.588175 -0.328199 0.103 Uiso 1 1 calc R U . . .
C14 C 0.8889(6) 0.5695(9) -0.1768(9) 0.058(3) Uani 1 1 d . U . . .
C15 C 0.8845(7) 0.6436(9) -0.1566(8) 0.055(3) Uani 1 1 d . U . . .
C19 C 0.8806(7) 0.6910(8) 0.2104(10) 0.055(3) Uani 1 1 d . . . . .
H19A H 0.928803 0.713063 0.164261 0.083 Uiso 1 1 calc R U . . .
H19B H 0.882712 0.653687 0.262958 0.083 Uiso 1 1 calc R U . . .
H19C H 0.879232 0.735459 0.248148 0.083 Uiso 1 1 calc R U . . .
C18 C 0.7975(7) 0.6988(7) 0.0641(9) 0.042(2) Uani 1 1 d . U . . .
H18A H 0.804484 0.748272 0.100071 0.051 Uiso 1 1 calc R U . . .
H18B H 0.742073 0.669278 0.033647 0.051 Uiso 1 1 calc R U . . .
C17 C 0.8591(8) 0.7227(7) -0.0258(10) 0.052(3) Uani 1 1 d . U . . .
H17A H 0.843940 0.746388 -0.086121 0.062 Uiso 1 1 calc R U . . .
H17B H 0.913435 0.763994 0.000387 0.062 Uiso 1 1 calc R U . . .

loop_
_atom_site_aniso_label
_atom_site_aniso_U_11
_atom_site_aniso_U_22
_atom_site_aniso_U_33
_atom_site_aniso_U_23
_atom_site_aniso_U_13
_atom_site_aniso_U_12
W1 0.01168(14) 0.01168(14) 0.02259(18) -0.00325(9) 0.00325(9) 0.00631(18)
Mn1 0.0224(6) 0.0192(6) 0.0149(5) -0.0003(4) -0.0036(5) 0.0135(5)
O1 0.080(7) 0.047(5) 0.063(5) -0.008(4) -0.014(5) 0.042(5)
N1 0.033(4) 0.045(5) 0.021(4) -0.001(3) -0.004(3) 0.021(4)
C1 0.021(4) 0.017(4) 0.022(4) 0.005(3) 0.005(3) 0.014(3)
O2 0.035(4) 0.051(4) 0.029(3) -0.008(3) -0.012(3) 0.021(3)
N2 0.030(4) 0.019(3) 0.057(5) -0.011(4) 0.024(4) 0.005(3)
C2 0.021(4) 0.010(4) 0.056(6) -0.004(3) 0.011(4) 0.005(3)
N3 0.062(7) 0.032(5) 0.095(8) 0.030(5) 0.044(6) 0.033(5)
C3 0.032(5) 0.025(4) 0.053(6) 0.012(4) 0.024(4) 0.020(4)
O3 0.069(7) 0.047(6) 0.140(11) -0.005(6) 0.039(7) 0.015(5)
N4 0.023(4) 0.033(4) 0.023(4) 0.004(3) 0.005(3) 0.020(3)
C4 0.025(4) 0.023(4) 0.015(4) 0.002(3) -0.001(3) 0.012(3)
O4 0.059(7) 0.100(9) 0.112(10) -0.039(8) 0.008(7) 0.026(7)
C6 0.076(8) 0.033(5) 0.038(5) 0.010(5) -0.010(5) -0.007(5)
N6 0.042(5) 0.023(4) 0.098(8) -0.020(5) -0.046(5) 0.020(4)
C5 0.125(13) 0.049(7) 0.050(7) 0.021(6) 0.050(8) 0.047(8)
O5 0.066(10) 0.057(10) 0.63(5) 0.000(19) -0.01(2) 0.017(8)
N5 0.093(8) 0.046(6) 0.043(5) -0.005(5) 0.012(6) -0.006(5)
C7 0.063(6) 0.044(5) 0.074(6) 0.015(5) -0.037(5) 0.015(4)
N7 0.022(4) 0.074(6) 0.058(5) -0.047(5) -0.017(4) 0.029(4)
C9 0.082(9) 0.074(9) 0.147(12) -0.030(8) -0.041(9) 0.055(8)
N9 0.030(4) 0.029(4) 0.040(4) -0.007(3) 0.002(3) 0.015(3)
C8 0.046(6) 0.054(7) 0.120(10) -0.046(7) -0.050(7) 0.033(6)
N8 0.029(4) 0.054(6) 0.027(4) 0.020(4) 0.011(3) 0.025(4)
C16 0.071(8) 0.124(11) 0.038(6) 0.037(8) 0.000(5) 0.021(8)
C12 0.051(6) 0.094(8) 0.069(6) -0.056(6) -0.020(5) 0.037(5)
C11 0.059(7) 0.097(8) 0.089(8) -0.051(7) -0.016(6) 0.044(6)
C10 0.042(4) 0.073(5) 0.075(5) -0.042(4) -0.016(4) 0.038(4)
C13 0.045(6) 0.116(8) 0.062(6) -0.031(6) -0.006(5) 0.014(6)
C14 0.025(5) 0.096(8) 0.037(5) -0.033(5) -0.002(4) 0.017(5)
C15 0.029(5) 0.089(9) 0.027(5) 0.021(5) -0.004(4) 0.014(6)
C19 0.043(6) 0.047(7) 0.075(8) -0.039(7) -0.014(5) 0.021(6)
C18 0.035(5) 0.028(5) 0.073(6) 0.004(5) 0.008(5) 0.022(4)
C17 0.046(6) 0.042(5) 0.075(7) 0.033(5) 0.017(6) 0.027(5)

loop_
_atom_type_symbol
_atom_type_description
_atom_type_scat_dispersion_real
_atom_type_scat_dispersion_imag
_atom_type_scat_source
C C 0.0033 0.0016 'International Tables Vol C Tables 4.2.6.8 and 6.1.1.4'
H H 0.0000 0.0000 'International Tables Vol C Tables 4.2.6.8 and 6.1.1.4'
Mn Mn 0.3368 0.7283 'International Tables Vol C Tables 4.2.6.8 and 6.1.1.4'
N N 0.0061 0.0033 'International Tables Vol C Tables 4.2.6.8 and 6.1.1.4'
O O 0.0106 0.0060 'International Tables Vol C Tables 4.2.6.8 and 6.1.1.4'
W W -0.8490 6.8722 'International Tables Vol C Tables 4.2.6.8 and 6.1.1.4'

loop_
_geom_angle_atom_site_label_1
_geom_angle_atom_site_label_2
_geom_angle_atom_site_label_3
_geom_angle
_geom_angle_site_symmetry_1
_geom_angle_site_symmetry_3
_geom_angle_publ_flag
C4 W1 C4 117.5(4) . 4 ?
C4 W1 C3 143.1(3) . 4 ?
C4 W1 C3 77.8(3) 4 4 ?
C4 W1 C3 77.8(3) . . ?
C4 W1 C3 143.1(3) 4 . ?
C3 W1 C3 110.8(6) 4 . ?
C4 W1 C2 138.9(3) . . ?
C4 W1 C2 78.6(3) 4 . ?
C3 W1 C2 74.3(4) 4 . ?
C3 W1 C2 70.2(3) . . ?
C4 W1 C2 78.6(3) . 4 ?
C4 W1 C2 138.9(3) 4 4 ?
C3 W1 C2 70.2(3) 4 4 ?
C3 W1 C2 74.3(4) . 4 ?
C2 W1 C2 115.2(5) . 4 ?
C4 W1 C1 71.8(3) . . ?
C4 W1 C1 73.4(3) 4 . ?
C3 W1 C1 143.5(3) 4 . ?
C3 W1 C1 81.4(4) . . ?
C2 W1 C1 78.4(3) . . ?
C2 W1 C1 145.0(3) 4 . ?
C4 W1 C1 73.4(3) . 4 ?
C4 W1 C1 71.8(3) 4 4 ?
C3 W1 C1 81.4(4) 4 4 ?
C3 W1 C1 143.5(3) . 4 ?
C2 W1 C1 145.0(3) . 4 ?
C2 W1 C1 78.4(3) 4 4 ?
C1 W1 C1 109.7(4) . 4 ?
N2 Mn1 N4 167.0(3) 5_665 . ?
N2 Mn1 N7 90.3(3) 5_665 . ?
N4 Mn1 N7 98.6(3) . . ?
N2 Mn1 N6 80.1(3) 5_665 . ?
N4 Mn1 N6 94.2(3) . . ?
N7 Mn1 N6 68.2(4) . . ?
N2 Mn1 N9 91.5(3) 5_665 . ?
N4 Mn1 N9 88.4(3) . . ?
N7 Mn1 N9 137.8(4) . . ?
N6 Mn1 N9 153.2(4) . . ?
N2 Mn1 N8 106.1(3) 5_665 . ?
N4 Mn1 N8 86.2(3) . . ?
N7 Mn1 N8 67.8(4) . . ?
N6 Mn1 N8 135.5(4) . . ?
N9 Mn1 N8 71.3(3) . . ?
N2 Mn1 N5 90.3(5) 5_665 . ?
N4 Mn1 N5 76.7(4) . . ?
N7 Mn1 N5 140.7(4) . . ?
N6 Mn1 N5 73.2(5) . . ?
N9 Mn1 N5 81.4(4) . . ?
N8 Mn1 N5 148.2(4) . . ?
N1 C1 W1 178.1(8) . . ?
C2 N2 Mn1 161.1(8) . 5_565 ?
N2 C2 W1 177.6(10) . . ?
N3 C3 W1 178.2(9) . . ?
C4 N4 Mn1 153.8(6) . . ?
N4 C4 W1 176.4(7) . . ?
C7 C6 N5 113.0(12) . . ?
C7 C6 H00A 109.0 . . ?
N5 C6 H00A 109.0 . . ?
C7 C6 H00B 109.0 . . ?
N5 C6 H00B 109.0 . . ?
H00A C6 H00B 107.8 . . ?
C8 N6 C7 123.3(12) . . ?
C8 N6 Mn1 119.8(10) . . ?
C7 N6 Mn1 114.0(9) . . ?
N5 C5 H5A 109.5 . . ?
N5 C5 H5B 109.5 . . ?
H5A C5 H5B 109.5 . . ?
N5 C5 H5C 109.5 . . ?
H5A C5 H5C 109.5 . . ?
H5B C5 H5C 109.5 . . ?
C5 N5 C6 116.5(11) . . ?
C5 N5 Mn1 123.2(9) . . ?
C6 N5 Mn1 107.9(8) . . ?
C5 N5 H5 101.8 . . ?
C6 N5 H5 101.8 . . ?
Mn1 N5 H5 101.8 . . ?
C6 C7 N6 108.7(10) . . ?
C6 C7 H7A 109.9 . . ?
N6 C7 H7A 109.9 . . ?
C6 C7 H7B 109.9 . . ?
N6 C7 H7B 109.9 . . ?
H7A C7 H7B 108.3 . . ?
C14 N7 C10 123.9(11) . . ?
C14 N7 Mn1 121.1(8) . . ?
C10 N7 Mn1 115.0(9) . . ?
C8 C9 H9A 109.5 . . ?
C8 C9 H9B 109.5 . . ?
H9A C9 H9B 109.5 . . ?
C8 C9 H9C 109.5 . . ?
H9A C9 H9C 109.5 . . ?
H9B C9 H9C 109.5 . . ?
C18 N9 C19 113.3(10) . . ?
C18 N9 Mn1 107.9(6) . . ?
C19 N9 Mn1 113.1(7) . . ?
C18 N9 H9 107.4 . . ?
C19 N9 H9 107.4 . . ?
Mn1 N9 H9 107.4 . . ?
N6 C8 C10 114.9(12) . . ?
N6 C8 C9 123.5(18) . . ?
C10 C8 C9 121.6(15) . . ?
C15 N8 C17 123.8(10) . . ?
C15 N8 Mn1 119.1(9) . . ?
C17 N8 Mn1 116.6(6) . . ?
C15 C16 H00C 109.5 . . ?
C15 C16 H00D 109.5 . . ?
H00C C16 H00D 109.5 . . ?
C15 C16 H00E 109.5 . . ?
H00C C16 H00E 109.5 . . ?
H00D C16 H00E 109.5 . . ?
C11 C12 C13 127.4(14) . . ?
C11 C12 H12 116.3 . . ?
C13 C12 H12 116.3 . . ?
C12 C11 C10 116.2(17) . . ?
C12 C11 H11 121.9 . . ?
C10 C11 H11 121.9 . . ?
C11 C10 N7 121.3(16) . . ?
C11 C10 C8 121.2(15) . . ?
N7 C10 C8 117.5(11) . . ?
C14 C13 C12 112.5(16) . . ?
C14 C13 H13 123.8 . . ?
C12 C13 H13 123.8 . . ?
N7 C14 C13 118.4(15) . . ?
N7 C14 C15 114.5(9) . . ?
C13 C14 C15 127.1(15) . . ?
N8 C15 C14 116.3(10) . . ?
N8 C15 C16 125.8(15) . . ?
C14 C15 C16 117.9(13) . . ?
N9 C19 H19A 109.5 . . ?
N9 C19 H19B 109.5 . . ?
H19A C19 H19B 109.5 . . ?
N9 C19 H19C 109.5 . . ?
H19A C19 H19C 109.5 . . ?
H19B C19 H19C 109.5 . . ?
N9 C18 C17 111.2(8) . . ?
N9 C18 H18A 109.4 . . ?
C17 C18 H18A 109.4 . . ?
N9 C18 H18B 109.4 . . ?
C17 C18 H18B 109.4 . . ?
H18A C18 H18B 108.0 . . ?
N8 C17 C18 109.2(8) . . ?
N8 C17 H17A 109.8 . . ?
C18 C17 H17A 109.8 . . ?
N8 C17 H17B 109.8 . . ?
C18 C17 H17B 109.8 . . ?
H17A C17 H17B 108.3 . . ?

loop_
_geom_bond_atom_site_label_1
_geom_bond_atom_site_label_2
_geom_bond_distance
_geom_bond_site_symmetry_2
_geom_bond_publ_flag
W1 C4 2.154(8) . ?
W1 C4 2.154(8) 4 ?
W1 C3 2.158(9) 4 ?
W1 C3 2.158(9) . ?
W1 C2 2.186(9) . ?
W1 C2 2.186(9) 4 ?
W1 C1 2.193(8) . ?
W1 C1 2.193(8) 4 ?
Mn1 N2 2.240(7) 5_665 ?
Mn1 N4 2.254(7) . ?
Mn1 N7 2.296(9) . ?
Mn1 N6 2.331(8) . ?
Mn1 N9 2.357(8) . ?
Mn1 N8 2.370(8) . ?
Mn1 N5 2.403(11) . ?
N1 C1 1.129(11) . ?
N2 C2 1.131(12) . ?
N3 C3 1.165(13) . ?
N4 C4 1.167(11) . ?
C6 C7 1.46(2) . ?
C6 N5 1.467(16) . ?
C6 H00A 0.9900 . ?
C6 H00B 0.9900 . ?
N6 C8 1.239(18) . ?
N6 C7 1.514(18) . ?
C5 N5 1.391(11) . ?
C5 H5A 0.9800 . ?
C5 H5B 0.9800 . ?
C5 H5C 0.9800 . ?
N5 H5 1.0000 . ?
C7 H7A 0.9900 . ?
C7 H7B 0.9900 . ?
N7 C14 1.336(18) . ?
N7 C10 1.395(17) . ?
C9 C8 1.53(2) . ?
C9 H9A 0.9800 . ?
C9 H9B 0.9800 . ?
C9 H9C 0.9800 . ?
N9 C18 1.473(13) . ?
N9 C19 1.474(13) . ?
N9 H9 1.0000 . ?
C8 C10 1.42(2) . ?
N8 C15 1.279(14) . ?
N8 C17 1.467(14) . ?
C16 C15 1.496(18) . ?
C16 H00C 0.9800 . ?
C16 H00D 0.9800 . ?
C16 H00E 0.9800 . ?
C12 C11 1.29(2) . ?
C12 C13 1.50(3) . ?
C12 H12 0.9500 . ?
C11 C10 1.356(19) . ?
C11 H11 0.9500 . ?
C13 C14 1.433(18) . ?
C13 H13 0.9500 . ?
C14 C15 1.47(2) . ?
C19 H19A 0.9800 . ?
C19 H19B 0.9800 . ?
C19 H19C 0.9800 . ?
C18 C17 1.515(15) . ?
C18 H18A 0.9900 . ?
C18 H18B 0.9900 . ?
C17 H17A 0.9900 . ?
C17 H17B 0.9900 . ?
